data_7703693
loop_
_publ_author_name
'Liu, Jinjian'
'Lu, Yiwei'
'Lu, Wenbo'

_publ_section_title
;
 Metal-dependent photosensitivity of three isostructural 1D CPs based on
 the 1,1'-bis(3-carboxylatobenzyl)-4,4'-bipyridinium moiety.
;
_journal_issue 13
_journal_name_full 'Dalton transactions (Cambridge, England : 2003)'
_journal_page_first 4044
_journal_page_last 4049
_journal_paper_doi 10.1039/d0dt00157k
_journal_volume 49
_journal_year 2020
_chemical_formula_moiety 'C10 H10 O12 Zn, H12 O6 Zn, C26 H20 N2 O4, 4(H2 O)'
_chemical_formula_sum 'C36 H50 N2 O26 Zn2'
_chemical_formula_weight 1057.52
_space_group_crystal_system triclinic
_space_group_IT_number 2
_space_group_name_Hall '-P 1'
_space_group_name_H-M_alt 'P -1'
_atom_sites_solution_hydrogens geom
_atom_sites_solution_primary direct
_atom_sites_solution_secondary difmap
_audit_creation_date 2020-02-25
_audit_creation_method
;
Olex2 1.2
(compiled 2018.05.29 svn.r3508 for OlexSys, GUI svn.r5506)
;
_audit_update_record
;
2020-03-03 deposited with the CCDC.	2020-03-04 downloaded from the CCDC.
;
_cell_angle_alpha 67.002(3)
_cell_angle_beta 89.013(3)
_cell_angle_gamma 75.004(3)
_cell_formula_units_Z 1
_cell_length_a 7.9095(11)
_cell_length_b 11.3558(15)
_cell_length_c 13.0580(17)
_cell_measurement_reflns_used 9902
_cell_measurement_temperature 273(2)
_cell_measurement_theta_max 27.36
_cell_measurement_theta_min 2.72
_cell_volume 1038.2(2)
_computing_cell_refinement 'SAINT v8.37A (Bruker, 2015)'
_computing_data_reduction 'SAINT v8.37A (Bruker, 2015)'
_computing_molecular_graphics 'Olex2 (Dolomanov et al., 2009)'
_computing_publication_material 'Olex2 (Dolomanov et al., 2009)'
_computing_structure_refinement 'XL (Sheldrick, 2008)'
_computing_structure_solution 'XS (Sheldrick, 2008)'
_diffrn_ambient_temperature 273.15
_diffrn_measured_fraction_theta_full 0.987
_diffrn_measured_fraction_theta_max 0.987
_diffrn_measurement_device_type 'CCD area detector'
_diffrn_measurement_method 'phi and omega scans'
_diffrn_radiation_monochromator graphite
_diffrn_radiation_type MoK\a
_diffrn_radiation_wavelength 0.71073
_diffrn_reflns_av_R_equivalents 0.0288
_diffrn_reflns_av_unetI/netI 0.0320
_diffrn_reflns_limit_h_max 10
_diffrn_reflns_limit_h_min -10
_diffrn_reflns_limit_k_max 14
_diffrn_reflns_limit_k_min -15
_diffrn_reflns_limit_l_max 17
_diffrn_reflns_limit_l_min -12
_diffrn_reflns_number 14408
_diffrn_reflns_theta_full 28.39
_diffrn_reflns_theta_max 28.39
_diffrn_reflns_theta_min 3.03
_diffrn_source 'fine-focus sealed tube'
_exptl_absorpt_coefficient_mu 1.257
_exptl_absorpt_correction_T_max 0.7457
_exptl_absorpt_correction_T_min 0.4201
_exptl_crystal_colour yellow
_exptl_crystal_colour_primary yellow
_exptl_crystal_density_diffrn 1.691
_exptl_crystal_density_method 'not measured'
_exptl_crystal_description block
_exptl_crystal_F_000 548
_exptl_crystal_size_max 0.3
_exptl_crystal_size_mid 0.3
_exptl_crystal_size_min 0.2
_refine_diff_density_max 0.574
_refine_diff_density_min -0.716
_refine_diff_density_rms 0.077
_refine_ls_extinction_method none
_refine_ls_goodness_of_fit_ref 1.041
_refine_ls_hydrogen_treatment constr
_refine_ls_matrix_type full
_refine_ls_number_parameters 312
_refine_ls_number_reflns 5147
_refine_ls_number_restraints 0
_refine_ls_restrained_S_all 1.041
_refine_ls_R_factor_all 0.0384
_refine_ls_R_factor_gt 0.0353
_refine_ls_shift/su_max 0.000
_refine_ls_shift/su_mean 0.000
_refine_ls_structure_factor_coef Fsqd
_refine_ls_weighting_details 'calc w=1/[\s^2^(Fo^2^)+(0.0608P)^2^+0.5552P] where P=(Fo^2^+2Fc^2^)/3'
_refine_ls_weighting_scheme calc
_refine_ls_wR_factor_gt 0.1007
_refine_ls_wR_factor_ref 0.1036
_reflns_number_gt 4692
_reflns_number_total 5147
_reflns_threshold_expression >2sigma(I)
_cod_data_source_file d0dt00157k2.cif
_cod_data_source_block a_CCDC2
_cod_depositor_comments 'Adding full bibliography for 7703691--7703693.cif.'
_cod_database_code 7703693
_olex2_refinement_description
;
1. Fixed Uiso
 At 1.2 times of:
  All C(H) groups, All C(H,H) groups
 At 1.5 times of:
  All O(H,H) groups
2.a Free rotating group:
 O13(H13A,H13B), O12(H12A,H12B)
2.b Rotating group:
 O9(H9A,H9B), O7(H7A,H7B), O10(H10A,H10B), O8(H8C,H8D), O11(H11A,H11B)
2.c Secondary CH2 refined with riding coordinates:
 C8(H8A,H8B)
2.d Aromatic/amide H refined with riding coordinates:
 C18(H18), C3(H3), C4(H4), C6(H6), C9(H9), C12(H12), C10(H10), C5(H5), C11(H11)
;
_olex2_submission_special_instructions 'No special instructions were received'

loop_
_space_group_symop_id
_space_group_symop_operation_xyz
1 'x, y, z'
2 '-x, -y, -z'

loop_
_atom_site_label
_atom_site_type_symbol
_atom_site_fract_x
_atom_site_fract_y
_atom_site_fract_z
_atom_site_U_iso_or_equiv
_atom_site_adp_type
_atom_site_occupancy
_atom_site_calc_flag
_atom_site_disorder_assembly
_atom_site_disorder_group
_atom_site_site_symmetry_order
_atom_site_refinement_flags_posn
_atom_site_refinement_flags_adp
_atom_site_refinement_flags_occupancy
Zn1 Zn 0.0000 0.0000 0.5000 0.02349(9) Uani 1 d . . 2 S T P
Zn2 Zn 0.0000 -1.0000 1.0000 0.02410(9) Uani 1 d . . 2 S T P
O9 O -0.17933(19) -0.85055(14) 0.86748(11) 0.0328(3) Uani 1 d . . 1 . . .
H9A H -0.2778 -0.8721 0.8635 0.049 Uiso 1 d . . 1 GR . .
H9B H -0.1395 -0.8429 0.8024 0.049 Uiso 1 d . . 1 GR . .
O7 O 0.12049(19) 0.04889(13) 0.34146(11) 0.0309(3) Uani 1 d . . 1 . . .
H7A H 0.0464 0.1126 0.2859 0.046 Uiso 1 d . . 1 GR . .
H7B H 0.1433 -0.0183 0.3206 0.046 Uiso 1 d . . 1 GR . .
O10 O 0.11697(19) -0.85705(13) 1.00738(11) 0.0313(3) Uani 1 d . . 1 . . .
H10A H 0.0560 -0.8126 1.0440 0.047 Uiso 1 d . . 1 GR . .
H10B H 0.1136 -0.7949 0.9407 0.047 Uiso 1 d . . 1 GR . .
O8 O -0.2501(2) 0.10513(14) 0.42231(12) 0.0374(3) Uani 1 d . . 1 . . .
H8C H -0.2953 0.0581 0.3974 0.056 Uiso 1 d . . 1 GR . .
H8D H -0.2463 0.1734 0.3619 0.056 Uiso 1 d . . 1 GR . .
O5 O 0.1027(2) -0.18367(14) 0.35050(12) 0.0382(3) Uani 1 d . . 1 . . .
O6 O -0.03245(19) -0.17519(13) 0.50076(11) 0.0298(3) Uani 1 d . . 1 . . .
O11 O -0.17506(19) -0.96525(14) 1.11552(12) 0.0335(3) Uani 1 d . . 1 . . .
H11A H -0.1555 -1.0353 1.1773 0.050 Uiso 1 d . . 1 GR . .
H11B H -0.2817 -0.9544 1.0919 0.050 Uiso 1 d . . 1 GR . .
C18 C 0.0746(2) -0.46434(16) 0.57530(13) 0.0209(3) Uani 1 d . . 1 . . .
H18 H 0.1241 -0.4402 0.6256 0.025 Uiso 1 calc . . 1 R . .
O3 O -0.1001(2) -0.33129(15) 0.19684(11) 0.0420(4) Uani 1 d . . 1 . . .
C15 C 0.0075(2) -0.36921(15) 0.46857(13) 0.0204(3) Uani 1 d . . 1 . . .
C16 C -0.0681(2) -0.40465(15) 0.39275(13) 0.0214(3) Uani 1 d . . 1 . . .
O4 O -0.2495(2) -0.19394(15) 0.27063(13) 0.0445(4) Uani 1 d . . 1 . . .
C17 C -0.1456(3) -0.30225(17) 0.27719(14) 0.0277(3) Uani 1 d . . 1 . . .
C14 C 0.0252(2) -0.23067(16) 0.43629(14) 0.0234(3) Uani 1 d . . 1 . . .
N1 N 0.30249(19) 0.40750(15) 0.31553(12) 0.0247(3) Uani 1 d . . 1 . . .
O1 O 0.0902(2) 0.76105(14) -0.15189(12) 0.0356(3) Uani 1 d . . 1 . . .
O2 O 0.2584(2) 0.66939(15) -0.25463(12) 0.0438(4) Uani 1 d . . 1 . . .
C7 C 0.2612(2) 0.39473(17) 0.13078(14) 0.0252(3) Uani 1 d . . 1 . . .
C3 C 0.3776(3) 0.42694(19) -0.07732(16) 0.0306(4) Uani 1 d . . 1 . . .
H3 H 0.4149 0.4366 -0.1474 0.037 Uiso 1 calc . . 1 R . .
C8 C 0.1928(3) 0.3756(2) 0.24237(15) 0.0303(4) Uani 1 d . . 1 . . .
H8A H 0.1893 0.2839 0.2804 0.036 Uiso 1 calc . . 1 R . .
H8B H 0.0735 0.4319 0.2310 0.036 Uiso 1 calc . . 1 R . .
C4 C 0.1976(2) 0.51530(17) 0.03920(14) 0.0253(3) Uani 1 d . . 1 . . .
H4 H 0.1143 0.5846 0.0479 0.030 Uiso 1 calc . . 1 R . .
C1 C 0.1976(2) 0.66422(17) -0.16486(15) 0.0276(3) Uani 1 d . . 1 . . .
C6 C 0.3859(3) 0.29118(18) 0.11754(16) 0.0328(4) Uani 1 d . . 1 . . .
H6 H 0.4308 0.2113 0.1788 0.039 Uiso 1 calc . . 1 R . .
C2 C 0.2576(2) 0.53275(17) -0.06512(14) 0.0237(3) Uani 1 d . . 1 . . .
C13 C 0.4638(2) 0.47899(17) 0.45985(13) 0.0232(3) Uani 1 d . . 1 . . .
C9 C 0.3179(3) 0.53194(19) 0.28158(15) 0.0332(4) Uani 1 d . . 1 . . .
H9 H 0.2727 0.5937 0.2099 0.040 Uiso 1 calc . . 1 R . .
C12 C 0.3994(3) 0.56926(19) 0.35124(15) 0.0321(4) Uani 1 d . . 1 . . .
H12 H 0.4117 0.6551 0.3258 0.039 Uiso 1 calc . . 1 R . .
C10 C 0.3731(3) 0.3163(2) 0.41646(16) 0.0366(4) Uani 1 d . . 1 . . .
H10 H 0.3669 0.2293 0.4378 0.044 Uiso 1 calc . . 1 R . .
C5 C 0.4429(3) 0.3069(2) 0.01360(18) 0.0365(4) Uani 1 d . . 1 . . .
H5 H 0.5248 0.2373 0.0046 0.044 Uiso 1 calc . . 1 R . .
C11 C 0.4551(3) 0.3496(2) 0.48944(17) 0.0404(5) Uani 1 d . . 1 . . .
H11 H 0.5050 0.2847 0.5591 0.048 Uiso 1 calc . . 1 R . .
O13 O 0.5239(3) 0.9806(2) 0.36925(19) 0.0590(5) Uani 1 d . . 1 . . .
H13A H 0.4126 0.9977 0.3623 0.088 Uiso 1 d . . 1 G . .
H13B H 0.5684 0.9336 0.3333 0.088 Uiso 1 d . . 1 G . .
O12 O -0.4619(3) -0.9368(3) 0.8808(3) 0.1034(11) Uani 1 d . . 1 . . .
H12A H -0.5618 -0.8888 0.8462 0.155 Uiso 1 d . . 1 G . .
H12B H -0.4314 -1.0060 0.8667 0.155 Uiso 1 d . . 1 G . .

loop_
_atom_site_aniso_label
_atom_site_aniso_U_11
_atom_site_aniso_U_22
_atom_site_aniso_U_33
_atom_site_aniso_U_23
_atom_site_aniso_U_13
_atom_site_aniso_U_12
Zn1 0.03113(16) 0.01600(14) 0.02549(15) -0.00886(11) 0.00277(11) -0.00911(11)
Zn2 0.02647(15) 0.01937(15) 0.02392(15) -0.00609(11) 0.00077(10) -0.00606(11)
O9 0.0339(7) 0.0286(7) 0.0275(6) -0.0040(5) -0.0012(5) -0.0061(5)
O7 0.0445(7) 0.0209(6) 0.0281(6) -0.0079(5) 0.0015(5) -0.0128(5)
O10 0.0408(7) 0.0237(6) 0.0283(6) -0.0070(5) 0.0020(5) -0.0127(5)
O8 0.0387(7) 0.0286(7) 0.0368(7) -0.0035(6) -0.0034(6) -0.0109(6)
O5 0.0662(10) 0.0236(6) 0.0327(7) -0.0120(6) 0.0211(7) -0.0251(7)
O6 0.0460(8) 0.0198(6) 0.0308(6) -0.0136(5) 0.0098(6) -0.0156(5)
O11 0.0351(7) 0.0282(7) 0.0342(7) -0.0093(6) 0.0058(5) -0.0091(6)
C18 0.0271(7) 0.0178(7) 0.0213(7) -0.0088(6) 0.0048(6) -0.0104(6)
O3 0.0693(11) 0.0313(7) 0.0224(6) -0.0071(6) 0.0008(6) -0.0144(7)
C15 0.0276(7) 0.0141(7) 0.0217(7) -0.0073(6) 0.0060(6) -0.0091(6)
C16 0.0282(8) 0.0157(7) 0.0201(7) -0.0057(6) 0.0033(6) -0.0081(6)
O4 0.0577(10) 0.0264(7) 0.0350(7) -0.0053(6) -0.0055(7) 0.0015(7)
C17 0.0393(9) 0.0195(8) 0.0231(8) -0.0036(6) -0.0016(7) -0.0134(7)
C14 0.0325(8) 0.0151(7) 0.0228(7) -0.0056(6) 0.0013(6) -0.0099(6)
N1 0.0263(7) 0.0246(7) 0.0226(6) -0.0080(6) 0.0038(5) -0.0087(6)
O1 0.0474(8) 0.0222(6) 0.0301(7) -0.0066(5) -0.0001(6) -0.0037(6)
O2 0.0648(10) 0.0306(7) 0.0263(7) -0.0049(6) 0.0077(7) -0.0076(7)
C7 0.0290(8) 0.0230(8) 0.0240(8) -0.0084(6) -0.0006(6) -0.0095(6)
C3 0.0334(9) 0.0302(9) 0.0276(8) -0.0127(7) 0.0033(7) -0.0062(7)
C8 0.0343(9) 0.0327(9) 0.0257(8) -0.0089(7) 0.0024(7) -0.0167(8)
C4 0.0265(8) 0.0217(8) 0.0263(8) -0.0092(6) -0.0006(6) -0.0049(6)
C1 0.0344(9) 0.0221(8) 0.0248(8) -0.0067(6) -0.0016(7) -0.0092(7)
C6 0.0397(10) 0.0209(8) 0.0313(9) -0.0062(7) -0.0041(7) -0.0039(7)
C2 0.0275(8) 0.0205(7) 0.0234(7) -0.0071(6) -0.0013(6) -0.0092(6)
C13 0.0219(7) 0.0237(8) 0.0220(7) -0.0088(6) 0.0040(6) -0.0035(6)
C9 0.0445(10) 0.0247(9) 0.0245(8) -0.0028(7) -0.0057(7) -0.0104(8)
C12 0.0426(10) 0.0229(8) 0.0275(8) -0.0052(7) -0.0025(7) -0.0110(7)
C10 0.0548(12) 0.0236(9) 0.0274(9) -0.0043(7) -0.0035(8) -0.0133(8)
C5 0.0403(10) 0.0256(9) 0.0387(10) -0.0140(8) 0.0013(8) 0.0012(8)
C11 0.0629(14) 0.0247(9) 0.0264(9) -0.0025(7) -0.0109(9) -0.0117(9)
O13 0.0640(12) 0.0550(12) 0.0676(12) -0.0275(10) 0.0056(10) -0.0275(10)
O12 0.0413(11) 0.0643(15) 0.170(3) -0.0094(18) -0.0270(15) -0.0152(10)

loop_
_atom_type_symbol
_atom_type_description
_atom_type_scat_dispersion_real
_atom_type_scat_dispersion_imag
_atom_type_scat_source
C C 0.0033 0.0016 'International Tables Vol C Tables 4.2.6.8 and 6.1.1.4'
H H 0.0000 0.0000 'International Tables Vol C Tables 4.2.6.8 and 6.1.1.4'
N N 0.0061 0.0033 'International Tables Vol C Tables 4.2.6.8 and 6.1.1.4'
O O 0.0106 0.0060 'International Tables Vol C Tables 4.2.6.8 and 6.1.1.4'
Zn Zn 0.2839 1.4301 'International Tables Vol C Tables 4.2.6.8 and 6.1.1.4'

loop_
_geom_angle_atom_site_label_1
_geom_angle_atom_site_label_2
_geom_angle_atom_site_label_3
_geom_angle
_geom_angle_site_symmetry_1
_geom_angle_site_symmetry_3
_geom_angle_publ_flag
O7 Zn1 O7 180.0 2_556 . ?
O8 Zn1 O7 93.09(6) 2_556 2_556 ?
O8 Zn1 O7 86.91(6) . 2_556 ?
O8 Zn1 O7 86.91(6) 2_556 . ?
O8 Zn1 O7 93.09(6) . . ?
O8 Zn1 O8 180.0 2_556 . ?
O8 Zn1 O6 88.11(6) . 2_556 ?
O8 Zn1 O6 91.89(6) 2_556 2_556 ?
O8 Zn1 O6 91.89(6) . . ?
O8 Zn1 O6 88.11(6) 2_556 . ?
O6 Zn1 O7 86.50(5) 2_556 . ?
O6 Zn1 O7 86.50(5) . 2_556 ?
O6 Zn1 O7 93.50(5) . . ?
O6 Zn1 O7 93.50(5) 2_556 2_556 ?
O6 Zn1 O6 180.0 2_556 . ?
O9 Zn2 O9 180.000(1) 2_537 . ?
O9 Zn2 O11 89.89(6) . . ?
O9 Zn2 O11 90.11(6) 2_537 . ?
O9 Zn2 O11 89.89(6) 2_537 2_537 ?
O9 Zn2 O11 90.11(6) . 2_537 ?
O10 Zn2 O9 90.29(6) 2_537 . ?
O10 Zn2 O9 89.71(6) . . ?
O10 Zn2 O9 89.71(6) 2_537 2_537 ?
O10 Zn2 O9 90.29(6) . 2_537 ?
O10 Zn2 O10 180.000(1) . 2_537 ?
O10 Zn2 O11 89.86(6) 2_537 2_537 ?
O10 Zn2 O11 90.14(6) 2_537 . ?
O10 Zn2 O11 89.86(6) . . ?
O10 Zn2 O11 90.14(6) . 2_537 ?
O11 Zn2 O11 180.00(5) . 2_537 ?
C14 O6 Zn1 127.94(11) . . ?
C15 C18 C16 120.55(14) . 2_546 ?
C18 C15 C16 120.01(14) . . ?
C18 C15 C14 118.52(14) . . ?
C16 C15 C14 121.43(14) . . ?
C18 C16 C15 119.44(14) 2_546 . ?
C18 C16 C17 119.60(14) 2_546 . ?
C15 C16 C17 120.95(14) . . ?
O3 C17 C16 117.22(16) . . ?
O3 C17 O4 125.41(17) . . ?
O4 C17 C16 117.36(16) . . ?
O5 C14 C15 117.68(15) . . ?
O6 C14 O5 126.15(15) . . ?
O6 C14 C15 116.09(14) . . ?
C9 N1 C8 119.14(15) . . ?
C10 N1 C8 120.47(16) . . ?
C10 N1 C9 120.22(16) . . ?
C4 C7 C8 120.20(16) . . ?
C6 C7 C8 120.16(16) . . ?
C6 C7 C4 119.63(16) . . ?
C2 C3 C5 120.90(17) . . ?
C7 C8 N1 113.03(14) . . ?
C2 C4 C7 120.50(16) . . ?
O1 C1 C2 118.52(16) . . ?
O2 C1 O1 124.63(17) . . ?
O2 C1 C2 116.85(17) . . ?
C5 C6 C7 120.10(17) . . ?
C3 C2 C4 118.95(16) . . ?
C3 C2 C1 119.22(16) . . ?
C4 C2 C1 121.82(16) . . ?
C12 C13 C13 121.1(2) . 2_666 ?
C11 C13 C13 121.92(19) . 2_666 ?
C11 C13 C12 117.01(16) . . ?
N1 C9 C12 120.95(17) . . ?
C9 C12 C13 120.23(17) . . ?
N1 C10 C11 120.74(18) . . ?
C6 C5 C3 119.87(18) . . ?
C10 C11 C13 120.57(18) . . ?

loop_
_geom_bond_atom_site_label_1
_geom_bond_atom_site_label_2
_geom_bond_distance
_geom_bond_site_symmetry_2
_geom_bond_publ_flag
Zn1 O7 2.1932(13) . ?
Zn1 O7 2.1932(13) 2_556 ?
Zn1 O8 2.0661(15) . ?
Zn1 O8 2.0661(15) 2_556 ?
Zn1 O6 2.0670(12) . ?
Zn1 O6 2.0670(12) 2_556 ?
Zn2 O9 2.1049(13) 2_537 ?
Zn2 O9 2.1049(13) . ?
Zn2 O10 2.0983(13) . ?
Zn2 O10 2.0983(13) 2_537 ?
Zn2 O11 2.1116(14) . ?
Zn2 O11 2.1116(14) 2_537 ?
O5 C14 1.262(2) . ?
O6 C14 1.252(2) . ?
C18 C15 1.394(2) . ?
C18 C16 1.394(2) 2_546 ?
O3 C17 1.239(2) . ?
C15 C16 1.399(2) . ?
C15 C14 1.505(2) . ?
C16 C18 1.394(2) 2_546 ?
C16 C17 1.516(2) . ?
O4 C17 1.262(2) . ?
N1 C8 1.503(2) . ?
N1 C9 1.344(2) . ?
N1 C10 1.334(2) . ?
O1 C1 1.271(2) . ?
O2 C1 1.245(2) . ?
C7 C8 1.500(2) . ?
C7 C4 1.394(2) . ?
C7 C6 1.392(3) . ?
C3 C2 1.387(2) . ?
C3 C5 1.388(3) . ?
C4 C2 1.391(2) . ?
C1 C2 1.512(2) . ?
C6 C5 1.381(3) . ?
C13 C13 1.486(3) 2_666 ?
C13 C12 1.393(2) . ?
C13 C11 1.386(3) . ?
C9 C12 1.373(3) . ?
C10 C11 1.379(3) . ?
